data_7713187
loop_
_publ_author_name
'Xia, Cheng-Cai'
'Zhang, Xinyu'
'Zhang, Chengcheng'
'Li, Gang'
'Wei, Haiyan'
'Wang, Xin-Yi'

_publ_section_title
;
 Syntheses and magnetic properties of a bis-bidentate nitronyl nitroxide
 radical based on triazolopyrimidine and its metal complexes
;
_journal_name_full 'Dalton Transactions'
_journal_paper_doi 10.1039/D3DT01277H
_journal_year 2023
_chemical_formula_moiety 'C32 H19 Co2 F24 N6 O10'
_chemical_formula_sum 'C32 H19 Co2 F24 N6 O10'
_chemical_formula_weight 1221.39
_space_group_crystal_system triclinic
_space_group_IT_number 2
_space_group_name_Hall '-P 1'
_space_group_name_H-M_alt 'P -1'
_atom_sites_solution_hydrogens geom
_atom_sites_solution_primary dual
_audit_creation_date 2023-02-05
_audit_creation_method
;
Olex2 1.5-alpha
(compiled 2023.01.27 svn.rdd5efbe3 for OlexSys, GUI svn.r6708)
;
_audit_update_record
;
2023-04-26 deposited with the CCDC.	2023-05-29 downloaded from the CCDC.
;
_cell_angle_alpha 88.8480(10)
_cell_angle_beta 73.7910(10)
_cell_angle_gamma 75.9650(10)
_cell_formula_units_Z 2
_cell_length_a 12.2502(3)
_cell_length_b 13.4340(4)
_cell_length_c 14.5990(5)
_cell_measurement_reflns_used 9975
_cell_measurement_temperature 193
_cell_measurement_theta_max 27.45
_cell_measurement_theta_min 2.65
_cell_volume 2235.25(12)
_computing_molecular_graphics 'Olex2 1.5-alpha (Dolomanov et al., 2009)'
_computing_publication_material 'Olex2 1.5-alpha (Dolomanov et al., 2009)'
_computing_structure_refinement 'SHELXL 2018/3 (Sheldrick, 2015)'
_computing_structure_solution 'SHELXT 2018/2 (Sheldrick, 2018)'
_diffrn_ambient_temperature 193
_diffrn_measured_fraction_theta_full 0.975
_diffrn_measured_fraction_theta_max 0.975
_diffrn_measurement_device_type 'Bruker APEX-II CCD'
_diffrn_measurement_method '\f and \w scans'
_diffrn_radiation_type MoK\a
_diffrn_radiation_wavelength 0.71073
_diffrn_reflns_av_R_equivalents 0.0278
_diffrn_reflns_av_unetI/netI 0.0392
_diffrn_reflns_Laue_measured_fraction_full 0.975
_diffrn_reflns_Laue_measured_fraction_max 0.975
_diffrn_reflns_limit_h_max 15
_diffrn_reflns_limit_h_min -15
_diffrn_reflns_limit_k_max 17
_diffrn_reflns_limit_k_min -17
_diffrn_reflns_limit_l_max 13
_diffrn_reflns_limit_l_min -18
_diffrn_reflns_number 20599
_diffrn_reflns_point_group_measured_fraction_full 0.975
_diffrn_reflns_point_group_measured_fraction_max 0.975
_diffrn_reflns_theta_full 25.242
_diffrn_reflns_theta_max 27.497
_diffrn_reflns_theta_min 2.064
_diffrn_standards_number 0
_exptl_absorpt_coefficient_mu 0.902
_exptl_absorpt_correction_type none
_exptl_crystal_density_diffrn 1.815
_exptl_crystal_description block
_exptl_crystal_F_000 1206
_exptl_crystal_size_max 0.04
_exptl_crystal_size_mid 0.02
_exptl_crystal_size_min 0.02
_refine_diff_density_max 0.566
_refine_diff_density_min -0.487
_refine_diff_density_rms 0.077
_refine_ls_extinction_method none
_refine_ls_goodness_of_fit_ref 1.032
_refine_ls_hydrogen_treatment constr
_refine_ls_matrix_type full
_refine_ls_number_parameters 727
_refine_ls_number_reflns 10000
_refine_ls_number_restraints 99
_refine_ls_restrained_S_all 1.109
_refine_ls_R_factor_all 0.0537
_refine_ls_R_factor_gt 0.0448
_refine_ls_shift/su_max 0.001
_refine_ls_shift/su_mean 0.000
_refine_ls_structure_factor_coef Fsqd
_refine_ls_weighting_details 'w=1/[\s^2^(Fo^2^)+(0.0626P)^2^+2.0821P] where P=(Fo^2^+2Fc^2^)/3'
_refine_ls_weighting_scheme calc
_refine_ls_wR_factor_gt 0.1220
_refine_ls_wR_factor_ref 0.1303
_reflns_Friedel_coverage 0.000
_reflns_number_gt 8406
_reflns_number_total 10000
_reflns_threshold_expression 'I > 2\s(I)'
_cod_data_source_file d3dt01277h2.cif
_cod_data_source_block 1_CCDC4
_cod_database_code 7713187
_shelx_shelxl_version_number 2018/3
_shelx_space_group_comment
;
The symmetry employed for this shelxl refinement is uniquely defined
by the following loop, which should always be used as a source of
symmetry information in preference to the above space-group names.
They are only intended as comments.
;
_shelx_estimated_absorpt_t_max 0.982
_shelx_estimated_absorpt_t_min 0.965
_olex2_refinement_description
;
1. Fixed Uiso
 At 1.2 times of:
  All C(H) groups
 At 1.5 times of:
  All C(H,H,H) groups
2. Restrained distances
 F27-C19 = F26-C19 = F25-C19
 1.32 with sigma of 0.01
 F4-C20 \\sim F6-C20 \\sim F5-C20
 with sigma of 0.02
 F4-F6 \\sim F6-F5 \\sim F5-F4
 with sigma of 0.02
 F27-C19 \\sim F25-C19 \\sim F26-C19
 with sigma of 0.02
 F25-F27 \\sim F27-F26 \\sim F26-F25
 with sigma of 0.02
 F1-F2 \\sim F2-F3 \\sim F3-F1
 with sigma of 0.02
 F1-C19 \\sim F3-C19 \\sim F2-C19
 with sigma of 0.02
3. Uiso/Uaniso restraints and constraints
F5 \\sim F6: within 2A with sigma of 0.005 and sigma for terminal atoms of 0.01
within 2A
Uanis(F4) \\sim Ueq, Uanis(F5) \\sim Ueq, Uanis(F6) \\sim Ueq: with sigma of
0.01 and sigma for terminal atoms of 0.02
Uanis(F25) \\sim Ueq, Uanis(F27) \\sim Ueq, Uanis(F26) \\sim Ueq: with sigma of
0.01 and sigma for terminal atoms of 0.02
Uanis(F5) \\sim Ueq, Uanis(F6) \\sim Ueq, Uanis(F4) \\sim Ueq: with sigma of
0.005 and sigma for terminal atoms of 0.01
Uanis(F25) \\sim Ueq: with sigma of 0.005 and sigma for terminal atoms of 0.01
Uanis(C19) \\sim Ueq, Uanis(F26) \\sim Ueq, Uanis(F25) \\sim Ueq, Uanis(F27)
\\sim Ueq: with sigma of 0.005 and sigma for terminal atoms of 0.01
Uanis(F5A) \\sim Ueq, Uanis(F6A) \\sim Ueq, Uanis(F4A) \\sim Ueq: with sigma of
0.01 and sigma for terminal atoms of 0.02
Uanis(F2) \\sim Ueq, Uanis(F1) \\sim Ueq: with sigma of 0.01 and sigma for
terminal atoms of 0.02
Uanis(F1) \\sim Ueq: with sigma of 0.005 and sigma for terminal atoms of 0.01
Uanis(F21) \\sim Ueq: with sigma of 0.01 and sigma for terminal atoms of 0.02
4. Others
 Sof(F4A)=Sof(F5A)=Sof(F6A)=1-FVAR(1)
 Sof(F4)=Sof(F5)=Sof(F6)=FVAR(1)
 Sof(F3)=Sof(F2)=Sof(F1)=1-FVAR(2)
 Sof(F25)=Sof(F26)=Sof(F27)=FVAR(2)
5.a Aromatic/amide H refined with riding coordinates:
 C18(H18), C15(H15), C10(H10), C11(H11), C12(H12), C25(H25), C30(H30)
5.b Idealised Me refined as rotating group:
 C2(H2A,H2B,H2C), C1(H1A,H1B,H1C), C5(H5A,H5B,H5C), C4(H4A,H4B,H4C)
;
_olex2_submission_special_instructions 'No special instructions were received'

loop_
_space_group_symop_operation_xyz
'x, y, z'
'-x, -y, -z'

loop_
_atom_site_label
_atom_site_type_symbol
_atom_site_fract_x
_atom_site_fract_y
_atom_site_fract_z
_atom_site_U_iso_or_equiv
_atom_site_adp_type
_atom_site_occupancy
_atom_site_site_symmetry_order
_atom_site_calc_flag
_atom_site_refinement_flags_posn
_atom_site_refinement_flags_adp
_atom_site_refinement_flags_occupancy
_atom_site_disorder_assembly
_atom_site_disorder_group
Co1 Co 0.36798(3) 0.28344(2) 0.37129(2) 0.02856(10) Uani 1 1 d . . . . .
Co2 Co 0.16353(3) 0.66900(2) 0.17624(2) 0.02973(10) Uani 1 1 d . . . . .
F25 F 0.5074(10) -0.0781(5) 0.2779(6) 0.120(3) Uani 0.611(11) 1 d D U P A 1
F26 F 0.6357(4) -0.0968(3) 0.3569(6) 0.106(3) Uani 0.611(11) 1 d D U P A 1
F27 F 0.4559(7) -0.0625(7) 0.4314(6) 0.098(3) Uani 0.611(11) 1 d D U P A 1
F4 F 0.8318(6) 0.1602(6) 0.2929(9) 0.092(3) Uani 0.461(12) 1 d D U P B 1
F5 F 0.7717(7) 0.2448(9) 0.1886(4) 0.087(3) Uani 0.461(12) 1 d D U P B 1
F6 F 0.7472(5) 0.3156(5) 0.3216(6) 0.071(3) Uani 0.461(12) 1 d D U P B 1
F7 F 0.36432(18) 0.3182(2) 0.68866(15) 0.0716(6) Uani 1 1 d . . . . .
F8 F 0.1849(2) 0.3308(3) 0.74537(17) 0.1159(13) Uani 1 1 d . . . . .
F9 F 0.2406(4) 0.4586(2) 0.6897(2) 0.1266(14) Uani 1 1 d . . . . .
F10 F -0.08310(16) 0.4100(2) 0.55080(16) 0.0808(8) Uani 1 1 d . . . . .
F11 F -0.01373(16) 0.41275(19) 0.40002(15) 0.0674(6) Uani 1 1 d . . . . .
F12 F -0.0409(2) 0.2734(2) 0.4618(2) 0.0869(8) Uani 1 1 d . . . . .
F13 F 0.44638(19) 0.45081(14) -0.06943(15) 0.0625(5) Uani 1 1 d . . . . .
F14 F 0.4756(2) 0.56945(18) -0.16674(17) 0.0817(8) Uani 1 1 d . . . . .
F15 F 0.3159(2) 0.52161(17) -0.13629(14) 0.0656(6) Uani 1 1 d . . . . .
F16 F 0.4221(3) 0.9006(2) 0.0911(2) 0.0898(8) Uani 1 1 d . . . . .
F17 F 0.4021(2) 0.90752(17) -0.04738(19) 0.0788(7) Uani 1 1 d . . . . .
F18 F 0.2539(2) 0.96651(15) 0.0703(2) 0.0823(8) Uani 1 1 d . . . . .
F19 F -0.0852(3) 0.9031(3) 0.4518(2) 0.1388(15) Uani 1 1 d . . . . .
F20 F 0.0907(3) 0.9039(2) 0.4143(2) 0.1027(10) Uani 1 1 d . . . . .
F21 F -0.0277(4) 1.01909(19) 0.3662(2) 0.1512(19) Uani 1 1 d . U . . .
F22 F -0.0470(3) 0.85651(19) -0.01305(18) 0.0943(10) Uani 1 1 d . . . . .
F23 F -0.1946(3) 0.8624(3) 0.1027(3) 0.1199(12) Uani 1 1 d . . . . .
F24 F -0.1156(3) 0.98905(17) 0.0803(2) 0.1057(12) Uani 1 1 d . . . . .
O4 O 0.34930(15) 0.30551(14) 0.51428(13) 0.0356(4) Uani 1 1 d . . . . .
O3 O 0.19346(15) 0.29541(15) 0.40294(14) 0.0376(4) Uani 1 1 d . . . . .
O6 O 0.54119(15) 0.28195(13) 0.33497(14) 0.0348(4) Uani 1 1 d . . . . .
O5 O 0.41670(18) 0.12646(14) 0.37156(16) 0.0430(5) Uani 1 1 d . . . . .
O1 O 0.36641(15) 0.26282(13) 0.22700(13) 0.0333(4) Uani 1 1 d . . . . .
O2 O 0.08138(15) 0.54446(13) 0.19198(13) 0.0331(4) Uani 1 1 d . . . . .
O10 O 0.27400(16) 0.58544(13) 0.05640(13) 0.0355(4) Uani 1 1 d . . . . .
O8 O 0.25992(18) 0.77734(14) 0.13869(15) 0.0409(4) Uani 1 1 d . . . . .
O7 O 0.07826(18) 0.76243(14) 0.29611(14) 0.0409(4) Uani 1 1 d . . . . .
O9 O 0.04168(18) 0.74765(14) 0.11308(14) 0.0405(4) Uani 1 1 d . . . . .
N6 N 0.40496(19) 0.53300(17) 0.44299(17) 0.0361(5) Uani 1 1 d . . . . .
N4 N 0.31133(17) 0.61023(15) 0.32763(15) 0.0283(4) Uani 1 1 d . . . . .
N3 N 0.26087(17) 0.58119(15) 0.26379(15) 0.0280(4) Uani 1 1 d . . . . .
N5 N 0.32952(16) 0.44409(15) 0.34255(14) 0.0264(4) Uani 1 1 d . . . . .
N1 N 0.27885(17) 0.31725(15) 0.20172(15) 0.0293(4) Uani 1 1 d . . . . .
N2 N 0.14411(17) 0.45155(15) 0.18393(15) 0.0285(4) Uani 1 1 d . . . . .
C19 C 0.5273(4) -0.0441(3) 0.3497(4) 0.0877(14) Uani 1 1 d D U . . .
C17 C 0.5187(3) 0.0732(2) 0.3460(3) 0.0556(9) Uani 1 1 d . . . . .
C18 C 0.6225(3) 0.1033(2) 0.3173(4) 0.0711(12) Uani 1 1 d . . . . .
H18 H 0.694436 0.052142 0.299399 0.085 Uiso 1 1 calc R U . . .
C22 C 0.6251(2) 0.2043(2) 0.3139(2) 0.0385(6) Uani 1 1 d . . . . .
C20 C 0.7453(3) 0.2298(3) 0.2816(3) 0.0516(8) Uani 1 1 d D . . . .
C21 C -0.0056(3) 0.3556(3) 0.4745(2) 0.0524(8) Uani 1 1 d . . . . .
C16 C 0.1210(2) 0.3291(2) 0.4813(2) 0.0393(6) Uani 1 1 d . . . . .
C15 C 0.1405(2) 0.3468(3) 0.5673(2) 0.0453(7) Uani 1 1 d . . . . .
H15 H 0.075016 0.369205 0.621760 0.054 Uiso 1 1 calc R U . . .
C13 C 0.2535(2) 0.3329(2) 0.5773(2) 0.0368(6) Uani 1 1 d . . . . .
C14 C 0.2623(3) 0.3599(3) 0.6762(2) 0.0501(7) Uani 1 1 d . . . . .
C9 C 0.35218(19) 0.52726(17) 0.37515(17) 0.0265(5) Uani 1 1 d . . . . .
C10 C 0.4135(2) 0.6260(2) 0.4623(2) 0.0419(6) Uani 1 1 d . . . . .
H10 H 0.450000 0.633990 0.510231 0.050 Uiso 1 1 calc R U . . .
C11 C 0.3720(3) 0.7138(2) 0.4161(2) 0.0427(6) Uani 1 1 d . . . . .
H11 H 0.380168 0.778720 0.433702 0.051 Uiso 1 1 calc R U . . .
C12 C 0.3203(2) 0.70637(19) 0.3466(2) 0.0359(6) Uani 1 1 d . . . . .
H12 H 0.292190 0.764098 0.313491 0.043 Uiso 1 1 calc R U . . .
C8 C 0.27486(18) 0.48091(17) 0.27665(16) 0.0251(4) Uani 1 1 d . . . . .
C7 C 0.2333(2) 0.41785(18) 0.22167(17) 0.0273(5) Uani 1 1 d . . . . .
C2 C 0.3089(3) 0.2166(3) 0.0566(3) 0.0591(9) Uani 1 1 d . . . . .
H2A H 0.349390 0.266103 0.021038 0.089 Uiso 1 1 calc R U . . .
H2B H 0.271344 0.187652 0.016024 0.089 Uiso 1 1 calc R U . . .
H2C H 0.365689 0.161247 0.075400 0.089 Uiso 1 1 calc R U . . .
C3 C 0.2159(2) 0.2706(2) 0.1455(2) 0.0355(6) Uani 1 1 d . . . . .
C1 C 0.1625(3) 0.1925(2) 0.2085(3) 0.0560(9) Uani 1 1 d . . . . .
H1A H 0.224890 0.140454 0.224407 0.084 Uiso 1 1 calc R U . . .
H1B H 0.121558 0.159239 0.174131 0.084 Uiso 1 1 calc R U . . .
H1C H 0.106701 0.227615 0.267382 0.084 Uiso 1 1 calc R U . . .
C5 C 0.1489(3) 0.3996(2) 0.0239(2) 0.0521(8) Uani 1 1 d . . . . .
H5A H 0.098084 0.467510 0.020816 0.078 Uiso 1 1 calc R U . . .
H5B H 0.133204 0.349279 -0.015270 0.078 Uiso 1 1 calc R U . . .
H5C H 0.231225 0.402191 -0.000334 0.078 Uiso 1 1 calc R U . . .
C6 C 0.1243(2) 0.3681(2) 0.1274(2) 0.0339(5) Uani 1 1 d . . . . .
C4 C -0.0036(3) 0.3649(3) 0.1659(3) 0.0529(8) Uani 1 1 d . . . . .
H4A H -0.021056 0.352036 0.234106 0.079 Uiso 1 1 calc R U . . .
H4B H -0.018163 0.309689 0.131557 0.079 Uiso 1 1 calc R U . . .
H4C H -0.054105 0.430783 0.156661 0.079 Uiso 1 1 calc R U . . .
C23 C 0.3954(3) 0.5402(2) -0.0981(2) 0.0450(7) Uani 1 1 d . . . . .
C24 C 0.3382(2) 0.6192(2) -0.01297(19) 0.0340(5) Uani 1 1 d . . . . .
C25 C 0.3619(3) 0.7157(2) -0.0216(2) 0.0400(6) Uani 1 1 d . . . . .
H25 H 0.407423 0.733034 -0.080996 0.048 Uiso 1 1 calc R U . . .
C26 C 0.3198(2) 0.7870(2) 0.0557(2) 0.0377(6) Uani 1 1 d . . . . .
C27 C 0.3504(3) 0.8916(2) 0.0415(3) 0.0535(8) Uani 1 1 d . . . . .
C28 C 0.0001(4) 0.9225(3) 0.3809(3) 0.0734(13) Uani 1 1 d . . . . .
C29 C 0.0214(3) 0.8524(2) 0.2922(2) 0.0455(7) Uani 1 1 d . . . . .
C30 C -0.0250(3) 0.8953(2) 0.2201(2) 0.0487(8) Uani 1 1 d . . . . .
H30 H -0.064201 0.966127 0.226102 0.058 Uiso 1 1 calc R U . . .
C31 C -0.0160(3) 0.8377(2) 0.1392(2) 0.0433(7) Uani 1 1 d . . . . .
C32 C -0.0912(4) 0.8877(3) 0.0749(3) 0.0673(11) Uani 1 1 d . . . . .
F4A F 0.7794(6) 0.2406(12) 0.3573(5) 0.130(5) Uani 0.539(12) 1 d . U P B 2
F5A F 0.8279(5) 0.1570(5) 0.2285(7) 0.090(3) Uani 0.539(12) 1 d . U P B 2
F6A F 0.7439(4) 0.3088(6) 0.2329(10) 0.118(5) Uani 0.539(12) 1 d . U P B 2
F3 F 0.4309(13) -0.0607(8) 0.3139(10) 0.126(5) Uani 0.389(11) 1 d D . P A 2
F2 F 0.5068(14) -0.0846(12) 0.4219(10) 0.127(6) Uani 0.389(11) 1 d D U P A 2
F1 F 0.6065(13) -0.0957(8) 0.2741(11) 0.150(6) Uani 0.389(11) 1 d D U P A 2

loop_
_atom_site_aniso_label
_atom_site_aniso_U_11
_atom_site_aniso_U_22
_atom_site_aniso_U_33
_atom_site_aniso_U_23
_atom_site_aniso_U_13
_atom_site_aniso_U_12
Co1 0.02412(16) 0.02703(17) 0.03461(19) 0.00083(13) -0.00838(13) -0.00632(12)
Co2 0.03329(18) 0.02536(17) 0.02871(18) -0.00314(12) -0.00905(14) -0.00310(13)
F25 0.181(7) 0.051(3) 0.143(6) -0.019(3) -0.075(5) -0.023(5)
F26 0.091(3) 0.0300(19) 0.193(7) 0.026(3) -0.047(4) -0.0008(19)
F27 0.110(4) 0.042(3) 0.144(5) 0.028(3) -0.030(4) -0.033(3)
F4 0.042(3) 0.079(4) 0.153(8) 0.030(5) -0.038(4) -0.001(3)
F5 0.064(4) 0.135(7) 0.065(4) 0.021(4) -0.006(3) -0.044(5)
F6 0.041(3) 0.073(4) 0.100(5) -0.021(3) -0.005(3) -0.028(3)
F7 0.0513(11) 0.1072(18) 0.0511(12) -0.0114(11) -0.0250(10) 0.0038(11)
F8 0.0718(16) 0.243(4) 0.0367(12) 0.0172(18) -0.0094(12) -0.053(2)
F9 0.222(4) 0.0621(16) 0.106(2) -0.0304(15) -0.101(3) 0.014(2)
F10 0.0267(8) 0.150(2) 0.0500(12) -0.0019(13) -0.0009(8) -0.0029(11)
F11 0.0408(10) 0.0987(17) 0.0525(12) 0.0161(11) -0.0145(9) 0.0020(10)
F12 0.0549(12) 0.113(2) 0.117(2) 0.0232(17) -0.0401(14) -0.0482(14)
F13 0.0643(12) 0.0421(10) 0.0641(13) -0.0088(9) -0.0098(10) 0.0098(9)
F14 0.0832(16) 0.0750(15) 0.0592(14) -0.0125(11) 0.0326(12) -0.0283(12)
F15 0.0807(14) 0.0757(14) 0.0435(11) -0.0119(10) -0.0218(10) -0.0190(11)
F16 0.109(2) 0.0814(17) 0.115(2) 0.0153(15) -0.0584(18) -0.0597(16)
F17 0.0969(18) 0.0540(12) 0.0814(16) 0.0216(11) -0.0056(14) -0.0351(12)
F18 0.0822(16) 0.0314(10) 0.117(2) 0.0049(11) -0.0094(14) -0.0050(10)
F19 0.132(3) 0.176(4) 0.073(2) -0.070(2) 0.001(2) 0.000(3)
F20 0.139(3) 0.0799(17) 0.100(2) -0.0410(15) -0.079(2) 0.0101(16)
F21 0.299(5) 0.0459(13) 0.115(2) -0.0386(14) -0.133(3) 0.037(2)
F22 0.150(3) 0.0676(15) 0.0686(16) -0.0095(12) -0.0721(17) 0.0152(15)
F23 0.0851(19) 0.164(3) 0.136(3) 0.004(2) -0.080(2) -0.021(2)
F24 0.174(3) 0.0421(11) 0.121(2) -0.0100(13) -0.112(2) 0.0175(15)
O4 0.0311(9) 0.0380(10) 0.0361(10) 0.0004(8) -0.0090(8) -0.0058(7)
O3 0.0292(9) 0.0469(11) 0.0375(10) -0.0005(8) -0.0064(8) -0.0145(8)
O6 0.0253(8) 0.0272(8) 0.0505(11) -0.0004(7) -0.0109(8) -0.0033(7)
O5 0.0477(11) 0.0304(9) 0.0540(12) 0.0071(8) -0.0149(10) -0.0148(8)
O1 0.0301(8) 0.0296(8) 0.0388(10) -0.0045(7) -0.0132(8) -0.0001(7)
O2 0.0281(8) 0.0284(8) 0.0419(10) -0.0023(7) -0.0121(7) -0.0025(7)
O10 0.0413(10) 0.0298(9) 0.0303(9) -0.0019(7) -0.0033(8) -0.0068(7)
O8 0.0478(11) 0.0336(9) 0.0415(11) -0.0019(8) -0.0104(9) -0.0131(8)
O7 0.0479(11) 0.0349(10) 0.0344(10) -0.0080(8) -0.0139(9) 0.0032(8)
O9 0.0493(11) 0.0303(9) 0.0428(11) -0.0072(8) -0.0213(9) -0.0014(8)
N6 0.0354(11) 0.0368(11) 0.0415(13) -0.0032(9) -0.0190(10) -0.0089(9)
N4 0.0267(9) 0.0282(10) 0.0310(10) -0.0031(8) -0.0088(8) -0.0076(8)
N3 0.0304(10) 0.0268(9) 0.0295(10) -0.0029(8) -0.0114(8) -0.0080(8)
N5 0.0222(9) 0.0267(9) 0.0301(10) -0.0007(8) -0.0067(8) -0.0061(7)
N1 0.0284(9) 0.0269(10) 0.0338(11) -0.0032(8) -0.0103(8) -0.0068(8)
N2 0.0260(9) 0.0278(10) 0.0319(11) -0.0031(8) -0.0087(8) -0.0059(8)
C19 0.084(3) 0.046(2) 0.117(3) 0.003(2) -0.002(3) -0.015(2)
C17 0.0564(19) 0.0272(13) 0.072(2) 0.0035(14) -0.0031(17) -0.0066(13)
C18 0.0437(17) 0.0299(15) 0.117(4) 0.0044(18) 0.003(2) 0.0040(13)
C22 0.0303(12) 0.0355(13) 0.0450(15) 0.0021(11) -0.0094(11) -0.0009(10)
C20 0.0286(13) 0.0496(18) 0.069(2) 0.0019(15) -0.0094(14) 0.0001(12)
C21 0.0288(13) 0.083(2) 0.0436(17) 0.0122(16) -0.0052(12) -0.0169(15)
C16 0.0276(12) 0.0475(15) 0.0430(15) 0.0100(12) -0.0079(11) -0.0127(11)
C15 0.0305(13) 0.0627(19) 0.0372(15) 0.0047(13) -0.0042(11) -0.0076(13)
C13 0.0375(13) 0.0344(13) 0.0368(14) 0.0065(10) -0.0105(11) -0.0062(11)
C14 0.0427(15) 0.0602(19) 0.0407(16) -0.0018(14) -0.0127(13) 0.0013(14)
C9 0.0218(10) 0.0267(11) 0.0312(12) -0.0018(9) -0.0081(9) -0.0052(8)
C10 0.0398(14) 0.0442(15) 0.0488(17) -0.0049(12) -0.0222(13) -0.0119(12)
C11 0.0456(15) 0.0329(13) 0.0587(18) -0.0038(12) -0.0227(14) -0.0169(12)
C12 0.0378(13) 0.0251(11) 0.0483(16) -0.0008(10) -0.0155(12) -0.0104(10)
C8 0.0198(9) 0.0263(11) 0.0276(11) -0.0029(9) -0.0048(9) -0.0046(8)
C7 0.0258(10) 0.0268(11) 0.0282(12) -0.0021(9) -0.0056(9) -0.0063(9)
C2 0.0503(17) 0.065(2) 0.057(2) -0.0308(17) -0.0232(16) 0.0082(15)
C3 0.0372(13) 0.0305(12) 0.0428(15) -0.0070(10) -0.0173(11) -0.0082(10)
C1 0.070(2) 0.0406(16) 0.077(2) 0.0110(15) -0.0399(19) -0.0299(16)
C5 0.074(2) 0.0438(16) 0.0454(17) -0.0022(13) -0.0284(16) -0.0146(15)
C6 0.0347(12) 0.0324(12) 0.0391(14) -0.0056(10) -0.0153(11) -0.0101(10)
C4 0.0355(14) 0.0469(17) 0.081(2) -0.0125(16) -0.0195(15) -0.0136(13)
C23 0.0462(15) 0.0448(16) 0.0359(15) 0.0002(12) -0.0005(12) -0.0088(13)
C24 0.0333(12) 0.0337(12) 0.0325(13) 0.0016(10) -0.0094(10) -0.0031(10)
C25 0.0413(14) 0.0374(14) 0.0393(15) 0.0077(11) -0.0080(12) -0.0102(11)
C26 0.0376(13) 0.0290(12) 0.0499(16) 0.0079(11) -0.0185(12) -0.0078(10)
C27 0.0571(19) 0.0368(15) 0.071(2) 0.0069(15) -0.0199(17) -0.0178(14)
C28 0.103(3) 0.051(2) 0.055(2) -0.0263(17) -0.038(2) 0.023(2)
C29 0.0522(16) 0.0363(14) 0.0431(16) -0.0128(12) -0.0179(13) 0.0046(12)
C30 0.0568(18) 0.0328(14) 0.0559(19) -0.0129(12) -0.0300(15) 0.0078(13)
C31 0.0501(16) 0.0329(13) 0.0511(17) -0.0036(12) -0.0277(14) -0.0017(12)
C32 0.091(3) 0.0433(18) 0.080(3) -0.0106(17) -0.061(2) 0.0047(18)
F4A 0.067(4) 0.243(13) 0.096(5) -0.039(6) -0.021(3) -0.070(6)
F5A 0.038(3) 0.080(4) 0.121(6) -0.025(4) 0.024(3) -0.006(2)
F6A 0.036(2) 0.083(5) 0.227(12) 0.089(6) -0.025(4) -0.022(3)
F3 0.190(13) 0.041(5) 0.155(11) -0.014(5) -0.045(10) -0.046(7)
F2 0.204(15) 0.051(7) 0.173(11) 0.065(7) -0.114(10) -0.051(9)
F1 0.162(9) 0.060(5) 0.189(10) -0.032(5) 0.017(7) -0.029(6)

loop_
_atom_type_symbol
_atom_type_description
_atom_type_scat_dispersion_real
_atom_type_scat_dispersion_imag
_atom_type_scat_source
C C 0.0033 0.0016 'International Tables Vol C Tables 4.2.6.8 and 6.1.1.4'
H H 0.0000 0.0000 'International Tables Vol C Tables 4.2.6.8 and 6.1.1.4'
Co Co 0.3494 0.9721 'International Tables Vol C Tables 4.2.6.8 and 6.1.1.4'
F F 0.0171 0.0103 'International Tables Vol C Tables 4.2.6.8 and 6.1.1.4'
N N 0.0061 0.0033 'International Tables Vol C Tables 4.2.6.8 and 6.1.1.4'
O O 0.0106 0.0060 'International Tables Vol C Tables 4.2.6.8 and 6.1.1.4'

loop_
_geom_angle_atom_site_label_1
_geom_angle_atom_site_label_2
_geom_angle_atom_site_label_3
_geom_angle
_geom_angle_site_symmetry_1
_geom_angle_site_symmetry_3
_geom_angle_publ_flag
O4 Co1 O1 173.52(7) . . ?
O4 Co1 N5 95.73(8) . . ?
O3 Co1 O4 88.99(8) . . ?
O3 Co1 O6 175.64(8) . . ?
O3 Co1 O5 96.11(8) . . ?
O3 Co1 O1 84.53(7) . . ?
O3 Co1 N5 86.95(8) . . ?
O6 Co1 O4 92.45(8) . . ?
O6 Co1 O5 87.87(8) . . ?
O6 Co1 O1 93.98(7) . . ?
O6 Co1 N5 88.81(7) . . ?
O5 Co1 O4 94.56(8) . . ?
O5 Co1 O1 86.43(8) . . ?
O5 Co1 N5 169.31(8) . . ?
O1 Co1 N5 83.67(7) . . ?
O2 Co2 N3 83.17(7) . . ?
O10 Co2 O2 83.78(7) . . ?
O10 Co2 O8 86.51(8) . . ?
O10 Co2 N3 91.27(8) . . ?
O8 Co2 O2 170.21(7) . . ?
O8 Co2 N3 98.32(8) . . ?
O7 Co2 O2 105.22(8) . . ?
O7 Co2 O10 169.76(8) . . ?
O7 Co2 O8 84.56(8) . . ?
O7 Co2 N3 85.08(8) . . ?
O9 Co2 O2 89.09(7) . . ?
O9 Co2 O10 96.56(8) . . ?
O9 Co2 O8 90.79(8) . . ?
O9 Co2 O7 88.58(8) . . ?
O9 Co2 N3 168.34(8) . . ?
C13 O4 Co1 124.97(18) . . ?
C16 O3 Co1 124.71(18) . . ?
C22 O6 Co1 126.29(18) . . ?
C17 O5 Co1 125.4(2) . . ?
N1 O1 Co1 117.51(14) . . ?
N2 O2 Co2 119.82(14) . . ?
C24 O10 Co2 126.04(17) . . ?
C26 O8 Co2 124.64(18) . . ?
C29 O7 Co2 121.84(19) . . ?
C31 O9 Co2 122.55(18) . . ?
C10 N6 C9 115.0(2) . . ?
N3 N4 C9 109.97(19) . . ?
N3 N4 C12 127.8(2) . . ?
C12 N4 C9 122.3(2) . . ?
N4 N3 Co2 131.40(15) . . ?
C8 N3 Co2 126.20(16) . . ?
C8 N3 N4 101.99(19) . . ?
C9 N5 Co1 134.26(16) . . ?
C9 N5 C8 103.49(19) . . ?
C8 N5 Co1 122.20(15) . . ?
O1 N1 C7 125.4(2) . . ?
O1 N1 C3 121.66(19) . . ?
C7 N1 C3 112.9(2) . . ?
O2 N2 C7 125.3(2) . . ?
O2 N2 C6 122.03(19) . . ?
C7 N2 C6 112.63(19) . . ?
F25 C19 F26 110.2(5) . . ?
F25 C19 F27 112.7(7) . . ?
F25 C19 C17 111.5(5) . . ?
F26 C19 C17 110.7(4) . . ?
F27 C19 F26 102.3(5) . . ?
F27 C19 C17 109.1(5) . . ?
F3 C19 C17 105.8(5) . . ?
F2 C19 C17 122.0(10) . . ?
F2 C19 F3 99.1(9) . . ?
F2 C19 F1 119.3(9) . . ?
F1 C19 C17 111.8(6) . . ?
F1 C19 F3 91.0(8) . . ?
O5 C17 C19 113.4(3) . . ?
O5 C17 C18 129.4(3) . . ?
C18 C17 C19 117.2(3) . . ?
C17 C18 H18 119.0 . . ?
C22 C18 C17 122.1(3) . . ?
C22 C18 H18 119.0 . . ?
O6 C22 C18 128.6(3) . . ?
O6 C22 C20 113.4(2) . . ?
C18 C22 C20 118.0(3) . . ?
F4 C20 F5 105.4(5) . . ?
F4 C20 F6 107.3(5) . . ?
F4 C20 C22 115.9(4) . . ?
F5 C20 C22 109.3(4) . . ?
F6 C20 F5 104.8(5) . . ?
F6 C20 C22 113.3(3) . . ?
F4A C20 C22 108.4(4) . . ?
F5A C20 C22 113.9(4) . . ?
F5A C20 F4A 105.0(5) . . ?
F6A C20 C22 112.6(3) . . ?
F6A C20 F4A 111.2(7) . . ?
F6A C20 F5A 105.5(6) . . ?
F10 C21 C16 113.5(3) . . ?
F11 C21 F10 106.0(3) . . ?
F11 C21 C16 110.1(2) . . ?
F12 C21 F10 107.9(3) . . ?
F12 C21 F11 106.6(3) . . ?
F12 C21 C16 112.4(3) . . ?
O3 C16 C21 111.8(3) . . ?
O3 C16 C15 129.3(3) . . ?
C15 C16 C21 118.9(3) . . ?
C16 C15 H15 118.9 . . ?
C16 C15 C13 122.3(3) . . ?
C13 C15 H15 118.9 . . ?
O4 C13 C15 128.0(3) . . ?
O4 C13 C14 115.1(2) . . ?
C15 C13 C14 116.8(3) . . ?
F7 C14 F8 106.4(3) . . ?
F7 C14 C13 113.1(3) . . ?
F8 C14 C13 112.5(3) . . ?
F9 C14 F7 108.8(3) . . ?
F9 C14 F8 105.4(3) . . ?
F9 C14 C13 110.2(3) . . ?
N6 C9 N4 123.2(2) . . ?
N6 C9 N5 127.9(2) . . ?
N5 C9 N4 108.8(2) . . ?
N6 C10 H10 118.0 . . ?
N6 C10 C11 124.0(3) . . ?
C11 C10 H10 118.0 . . ?
C10 C11 H11 119.8 . . ?
C12 C11 C10 120.3(3) . . ?
C12 C11 H11 119.8 . . ?
N4 C12 H12 122.4 . . ?
C11 C12 N4 115.3(2) . . ?
C11 C12 H12 122.4 . . ?
N3 C8 N5 115.7(2) . . ?
N3 C8 C7 120.9(2) . . ?
N5 C8 C7 123.4(2) . . ?
N1 C7 N2 110.6(2) . . ?
N1 C7 C8 124.4(2) . . ?
N2 C7 C8 125.0(2) . . ?
H2A C2 H2B 109.5 . . ?
H2A C2 H2C 109.5 . . ?
H2B C2 H2C 109.5 . . ?
C3 C2 H2A 109.5 . . ?
C3 C2 H2B 109.5 . . ?
C3 C2 H2C 109.5 . . ?
N1 C3 C2 106.5(2) . . ?
N1 C3 C1 106.7(2) . . ?
N1 C3 C6 101.74(19) . . ?
C2 C3 C1 110.3(3) . . ?
C2 C3 C6 115.5(3) . . ?
C1 C3 C6 115.0(2) . . ?
C3 C1 H1A 109.5 . . ?
C3 C1 H1B 109.5 . . ?
C3 C1 H1C 109.5 . . ?
H1A C1 H1B 109.5 . . ?
H1A C1 H1C 109.5 . . ?
H1B C1 H1C 109.5 . . ?
H5A C5 H5B 109.5 . . ?
H5A C5 H5C 109.5 . . ?
H5B C5 H5C 109.5 . . ?
C6 C5 H5A 109.5 . . ?
C6 C5 H5B 109.5 . . ?
C6 C5 H5C 109.5 . . ?
N2 C6 C3 101.87(19) . . ?
N2 C6 C5 106.5(2) . . ?
N2 C6 C4 107.9(2) . . ?
C5 C6 C3 114.7(2) . . ?
C4 C6 C3 115.2(2) . . ?
C4 C6 C5 109.8(3) . . ?
C6 C4 H4A 109.5 . . ?
C6 C4 H4B 109.5 . . ?
C6 C4 H4C 109.5 . . ?
H4A C4 H4B 109.5 . . ?
H4A C4 H4C 109.5 . . ?
H4B C4 H4C 109.5 . . ?
F13 C23 C24 110.4(2) . . ?
F14 C23 F13 107.8(3) . . ?
F14 C23 F15 107.6(3) . . ?
F14 C23 C24 113.3(3) . . ?
F15 C23 F13 106.4(3) . . ?
F15 C23 C24 111.1(2) . . ?
O10 C24 C23 112.7(2) . . ?
O10 C24 C25 128.7(3) . . ?
C25 C24 C23 118.6(2) . . ?
C24 C25 H25 119.6 . . ?
C24 C25 C26 120.8(3) . . ?
C26 C25 H25 119.6 . . ?
O8 C26 C25 128.4(3) . . ?
O8 C26 C27 113.5(3) . . ?
C25 C26 C27 118.1(3) . . ?
F16 C27 F17 106.3(3) . . ?
F16 C27 F18 108.6(3) . . ?
F16 C27 C26 110.5(3) . . ?
F17 C27 F18 106.9(3) . . ?
F17 C27 C26 114.4(3) . . ?
F18 C27 C26 109.9(3) . . ?
F19 C28 C29 110.3(4) . . ?
F20 C28 F19 104.3(4) . . ?
F20 C28 C29 111.8(3) . . ?
F21 C28 F19 107.7(4) . . ?
F21 C28 F20 108.6(4) . . ?
F21 C28 C29 113.6(3) . . ?
O7 C29 C28 114.3(3) . . ?
O7 C29 C30 128.5(3) . . ?
C30 C29 C28 117.2(3) . . ?
C29 C30 H30 119.0 . . ?
C29 C30 C31 121.9(3) . . ?
C31 C30 H30 119.0 . . ?
O9 C31 C30 128.9(3) . . ?
O9 C31 C32 114.4(3) . . ?
C30 C31 C32 116.6(3) . . ?
F22 C32 F23 105.5(3) . . ?
F22 C32 F24 108.7(4) . . ?
F22 C32 C31 113.6(3) . . ?
F23 C32 C31 108.9(4) . . ?
F24 C32 F23 106.3(4) . . ?
F24 C32 C31 113.2(3) . . ?

loop_
_geom_bond_atom_site_label_1
_geom_bond_atom_site_label_2
_geom_bond_distance
_geom_bond_site_symmetry_2
_geom_bond_publ_flag
Co1 O4 2.0550(19) . ?
Co1 O3 2.0236(18) . ?
Co1 O6 2.0335(17) . ?
Co1 O5 2.0479(19) . ?
Co1 O1 2.1362(19) . ?
Co1 N5 2.153(2) . ?
Co2 O2 2.1299(18) . ?
Co2 O10 2.0427(18) . ?
Co2 O8 2.062(2) . ?
Co2 O7 2.0398(18) . ?
Co2 O9 2.0393(19) . ?
Co2 N3 2.134(2) . ?
F25 C19 1.258(6) . ?
F26 C19 1.377(6) . ?
F27 C19 1.327(7) . ?
F4 C20 1.278(6) . ?
F5 C20 1.328(7) . ?
F6 C20 1.312(6) . ?
F7 C14 1.301(4) . ?
F8 C14 1.304(4) . ?
F9 C14 1.294(4) . ?
F10 C21 1.335(4) . ?
F11 C21 1.332(4) . ?
F12 C21 1.313(4) . ?
F13 C23 1.330(4) . ?
F14 C23 1.322(4) . ?
F15 C23 1.323(4) . ?
F16 C27 1.312(4) . ?
F17 C27 1.314(4) . ?
F18 C27 1.323(4) . ?
F19 C28 1.322(6) . ?
F20 C28 1.301(5) . ?
F21 C28 1.289(5) . ?
F22 C32 1.281(5) . ?
F23 C32 1.343(6) . ?
F24 C32 1.320(4) . ?
O4 C13 1.250(3) . ?
O3 C16 1.249(3) . ?
O6 C22 1.247(3) . ?
O5 C17 1.236(4) . ?
O1 N1 1.285(3) . ?
O2 N2 1.286(3) . ?
O10 C24 1.249(3) . ?
O8 C26 1.252(3) . ?
O7 C29 1.249(3) . ?
O9 C31 1.250(3) . ?
N6 C9 1.338(3) . ?
N6 C10 1.321(4) . ?
N4 N3 1.362(3) . ?
N4 C9 1.366(3) . ?
N4 C12 1.363(3) . ?
N3 C8 1.333(3) . ?
N5 C9 1.341(3) . ?
N5 C8 1.341(3) . ?
N1 C7 1.335(3) . ?
N1 C3 1.506(3) . ?
N2 C7 1.337(3) . ?
N2 C6 1.509(3) . ?
C19 C17 1.554(5) . ?
C19 F3 1.481(12) . ?
C19 F2 1.169(12) . ?
C19 F1 1.322(10) . ?
C17 C18 1.379(5) . ?
C18 H18 0.9500 . ?
C18 C22 1.365(4) . ?
C22 C20 1.535(4) . ?
C20 F4A 1.308(7) . ?
C20 F5A 1.301(6) . ?
C20 F6A 1.265(6) . ?
C21 C16 1.536(4) . ?
C16 C15 1.377(4) . ?
C15 H15 0.9500 . ?
C15 C13 1.398(4) . ?
C13 C14 1.534(4) . ?
C10 H10 0.9500 . ?
C10 C11 1.405(4) . ?
C11 H11 0.9500 . ?
C11 C12 1.354(4) . ?
C12 H12 0.9500 . ?
C8 C7 1.445(3) . ?
C2 H2A 0.9800 . ?
C2 H2B 0.9800 . ?
C2 H2C 0.9800 . ?
C2 C3 1.524(4) . ?
C3 C1 1.528(4) . ?
C3 C6 1.576(4) . ?
C1 H1A 0.9800 . ?
C1 H1B 0.9800 . ?
C1 H1C 0.9800 . ?
C5 H5A 0.9800 . ?
C5 H5B 0.9800 . ?
C5 H5C 0.9800 . ?
C5 C6 1.528(4) . ?
C6 C4 1.522(4) . ?
C4 H4A 0.9800 . ?
C4 H4B 0.9800 . ?
C4 H4C 0.9800 . ?
C23 C24 1.539(4) . ?
C24 C25 1.390(4) . ?
C25 H25 0.9500 . ?
C25 C26 1.392(4) . ?
C26 C27 1.535(4) . ?
C28 C29 1.540(4) . ?
C29 C30 1.384(4) . ?
C30 H30 0.9500 . ?
C30 C31 1.388(4) . ?
C31 C32 1.529(4) . ?

loop_
_geom_torsion_atom_site_label_1
_geom_torsion_atom_site_label_2
_geom_torsion_atom_site_label_3
_geom_torsion_atom_site_label_4
_geom_torsion
_geom_torsion_site_symmetry_1
_geom_torsion_site_symmetry_2
_geom_torsion_site_symmetry_3
_geom_torsion_site_symmetry_4
_geom_torsion_publ_flag
Co1 O4 C13 C15 5.3(4) . . . . ?
Co1 O4 C13 C14 -171.11(19) . . . . ?
Co1 O3 C16 C21 164.6(2) . . . . ?
Co1 O3 C16 C15 -13.5(5) . . . . ?
Co1 O6 C22 C18 -5.8(5) . . . . ?
Co1 O6 C22 C20 175.1(2) . . . . ?
Co1 O5 C17 C19 -177.2(3) . . . . ?
Co1 O5 C17 C18 4.2(6) . . . . ?
Co1 O1 N1 C7 45.6(3) . . . . ?
Co1 O1 N1 C3 -133.8(2) . . . . ?
Co1 N5 C9 N6 -3.4(4) . . . . ?
Co1 N5 C9 N4 176.96(16) . . . . ?
Co1 N5 C8 N3 -177.47(15) . . . . ?
Co1 N5 C8 C7 2.3(3) . . . . ?
Co2 O2 N2 C7 43.1(3) . . . . ?
Co2 O2 N2 C6 -135.73(19) . . . . ?
Co2 O10 C24 C23 -170.83(18) . . . . ?
Co2 O10 C24 C25 8.7(4) . . . . ?
Co2 O8 C26 C25 -19.5(4) . . . . ?
Co2 O8 C26 C27 161.9(2) . . . . ?
Co2 O7 C29 C28 -159.6(3) . . . . ?
Co2 O7 C29 C30 21.3(5) . . . . ?
Co2 O9 C31 C30 -11.0(5) . . . . ?
Co2 O9 C31 C32 172.6(3) . . . . ?
Co2 N3 C8 N5 -173.38(15) . . . . ?
Co2 N3 C8 C7 6.9(3) . . . . ?
F25 C19 C17 O5 80.0(7) . . . . ?
F25 C19 C17 C18 -101.2(7) . . . . ?
F26 C19 C17 O5 -156.9(5) . . . . ?
F26 C19 C17 C18 21.9(7) . . . . ?
F27 C19 C17 O5 -45.1(7) . . . . ?
F27 C19 C17 C18 133.7(6) . . . . ?
F10 C21 C16 O3 -167.6(3) . . . . ?
F10 C21 C16 C15 10.7(4) . . . . ?
F11 C21 C16 O3 -49.0(4) . . . . ?
F11 C21 C16 C15 129.4(3) . . . . ?
F12 C21 C16 O3 69.7(3) . . . . ?
F12 C21 C16 C15 -112.0(4) . . . . ?
F13 C23 C24 O10 -50.3(3) . . . . ?
F13 C23 C24 C25 130.1(3) . . . . ?
F14 C23 C24 O10 -171.3(3) . . . . ?
F14 C23 C24 C25 9.1(4) . . . . ?
F15 C23 C24 O10 67.5(3) . . . . ?
F15 C23 C24 C25 -112.1(3) . . . . ?
F19 C28 C29 O7 -77.6(4) . . . . ?
F19 C28 C29 C30 101.5(4) . . . . ?
F20 C28 C29 O7 38.0(5) . . . . ?
F20 C28 C29 C30 -142.9(4) . . . . ?
F21 C28 C29 O7 161.4(4) . . . . ?
F21 C28 C29 C30 -19.5(6) . . . . ?
O4 C13 C14 F7 -22.2(4) . . . . ?
O4 C13 C14 F8 -142.8(3) . . . . ?
O4 C13 C14 F9 99.9(4) . . . . ?
O3 C16 C15 C13 3.5(5) . . . . ?
O6 C22 C20 F4 155.1(7) . . . . ?
O6 C22 C20 F5 -86.0(6) . . . . ?
O6 C22 C20 F6 30.5(6) . . . . ?
O6 C22 C20 F4A 86.8(8) . . . . ?
O6 C22 C20 F5A -156.7(6) . . . . ?
O6 C22 C20 F6A -36.7(8) . . . . ?
O5 C17 C18 C22 0.3(8) . . . . ?
O1 N1 C7 N2 179.1(2) . . . . ?
O1 N1 C7 C8 -1.1(4) . . . . ?
O1 N1 C3 C2 -55.0(3) . . . . ?
O1 N1 C3 C1 62.8(3) . . . . ?
O1 N1 C3 C6 -176.3(2) . . . . ?
O2 N2 C7 N1 178.9(2) . . . . ?
O2 N2 C7 C8 -1.0(4) . . . . ?
O2 N2 C6 C3 -176.5(2) . . . . ?
O2 N2 C6 C5 63.1(3) . . . . ?
O2 N2 C6 C4 -54.8(3) . . . . ?
O10 C24 C25 C26 5.5(5) . . . . ?
O8 C26 C27 F16 67.2(4) . . . . ?
O8 C26 C27 F17 -173.0(3) . . . . ?
O8 C26 C27 F18 -52.7(4) . . . . ?
O7 C29 C30 C31 2.2(6) . . . . ?
O9 C31 C32 F22 -31.6(5) . . . . ?
O9 C31 C32 F23 85.7(4) . . . . ?
O9 C31 C32 F24 -156.3(4) . . . . ?
N6 C10 C11 C12 -0.6(5) . . . . ?
N4 N3 C8 N5 -0.1(3) . . . . ?
N4 N3 C8 C7 -179.8(2) . . . . ?
N3 N4 C9 N6 -179.3(2) . . . . ?
N3 N4 C9 N5 0.4(3) . . . . ?
N3 N4 C12 C11 178.1(2) . . . . ?
N3 C8 C7 N1 153.3(2) . . . . ?
N3 C8 C7 N2 -26.8(4) . . . . ?
N5 C8 C7 N1 -26.4(4) . . . . ?
N5 C8 C7 N2 153.4(2) . . . . ?
N1 C3 C6 N2 -4.8(2) . . . . ?
N1 C3 C6 C5 109.7(3) . . . . ?
N1 C3 C6 C4 -121.3(3) . . . . ?
C19 C17 C18 C22 -178.3(4) . . . . ?
C17 C18 C22 O6 0.5(7) . . . . ?
C17 C18 C22 C20 179.6(4) . . . . ?
C18 C22 C20 F4 -24.1(8) . . . . ?
C18 C22 C20 F5 94.8(7) . . . . ?
C18 C22 C20 F6 -148.7(6) . . . . ?
C18 C22 C20 F4A -92.4(8) . . . . ?
C18 C22 C20 F5A 24.1(7) . . . . ?
C18 C22 C20 F6A 144.1(8) . . . . ?
C21 C16 C15 C13 -174.5(3) . . . . ?
C16 C15 C13 O4 1.1(5) . . . . ?
C16 C15 C13 C14 177.4(3) . . . . ?
C15 C13 C14 F7 161.0(3) . . . . ?
C15 C13 C14 F8 40.4(4) . . . . ?
C15 C13 C14 F9 -76.9(4) . . . . ?
C9 N6 C10 C11 -0.3(4) . . . . ?
C9 N4 N3 Co2 172.61(16) . . . . ?
C9 N4 N3 C8 -0.2(2) . . . . ?
C9 N4 C12 C11 -0.3(4) . . . . ?
C9 N5 C8 N3 0.3(3) . . . . ?
C9 N5 C8 C7 -180.0(2) . . . . ?
C10 N6 C9 N4 1.0(4) . . . . ?
C10 N6 C9 N5 -178.6(2) . . . . ?
C10 C11 C12 N4 0.9(4) . . . . ?
C12 N4 N3 Co2 -5.9(4) . . . . ?
C12 N4 N3 C8 -178.7(2) . . . . ?
C12 N4 C9 N6 -0.7(4) . . . . ?
C12 N4 C9 N5 179.0(2) . . . . ?
C8 N5 C9 N6 179.3(2) . . . . ?
C8 N5 C9 N4 -0.4(2) . . . . ?
C7 N1 C3 C2 125.5(3) . . . . ?
C7 N1 C3 C1 -116.7(3) . . . . ?
C7 N1 C3 C6 4.2(3) . . . . ?
C7 N2 C6 C3 4.6(3) . . . . ?
C7 N2 C6 C5 -115.9(3) . . . . ?
C7 N2 C6 C4 126.3(3) . . . . ?
C2 C3 C6 N2 -119.7(3) . . . . ?
C2 C3 C6 C5 -5.1(3) . . . . ?
C2 C3 C6 C4 123.8(3) . . . . ?
C3 N1 C7 N2 -1.5(3) . . . . ?
C3 N1 C7 C8 178.4(2) . . . . ?
C1 C3 C6 N2 110.0(3) . . . . ?
C1 C3 C6 C5 -135.4(3) . . . . ?
C1 C3 C6 C4 -6.4(4) . . . . ?
C6 N2 C7 N1 -2.2(3) . . . . ?
C6 N2 C7 C8 177.9(2) . . . . ?
C23 C24 C25 C26 -175.0(3) . . . . ?
C24 C25 C26 O8 0.7(5) . . . . ?
C24 C25 C26 C27 179.3(3) . . . . ?
C25 C26 C27 F16 -111.6(3) . . . . ?
C25 C26 C27 F17 8.2(4) . . . . ?
C25 C26 C27 F18 128.5(3) . . . . ?
C28 C29 C30 C31 -176.8(4) . . . . ?
C29 C30 C31 O9 -8.3(6) . . . . ?
C29 C30 C31 C32 168.1(4) . . . . ?
C30 C31 C32 F22 151.5(4) . . . . ?
C30 C31 C32 F23 -91.2(4) . . . . ?
C30 C31 C32 F24 26.8(6) . . . . ?
F3 C19 C17 O5 40.4(8) . . . . ?
F3 C19 C17 C18 -140.7(7) . . . . ?
F2 C19 C17 O5 -71.3(11) . . . . ?
F2 C19 C17 C18 107.5(11) . . . . ?
F1 C19 C17 O5 138.1(10) . . . . ?
F1 C19 C17 C18 -43.1(11) . . . . ?
